data_4075458
loop_
_publ_author_name
'Ohki, Yasuhiro'
'Takikawa, Yuko'
'Hatanaka, Tsubasa'
'Tatsumi, Kazuyuki'

_publ_section_title
;
 Reductive N&#x2212;N Bond Cleavage of Diphenylhydrazine and Azobenzene
 Induced by Coordinatively Unsaturated Cp*Fe{N(SiMe3)2}
;
_journal_issue 13
_journal_name_full Organometallics
_journal_page_first 3111
_journal_paper_doi 10.1021/om0602963
_journal_volume 25
_journal_year 2006
_chemical_formula_moiety 'C32 H40 Fe2 N2 '
_chemical_formula_sum 'C32 H40 Fe2 N2'
_chemical_formula_weight 564.38
_space_group_IT_number 15
_symmetry_cell_setting monoclinic
_symmetry_Int_Tables_number 15
_symmetry_space_group_name_Hall '-C 2yc'
_symmetry_space_group_name_H-M 'C 1 2/c 1'
_cell_angle_alpha 90
_cell_angle_beta 93.709(2)
_cell_angle_gamma 90
_cell_formula_units_Z 4
_cell_length_a 17.794(3)
_cell_length_b 11.639(2)
_cell_length_c 13.517(2)
_cell_measurement_reflns_used 4051
_cell_measurement_temperature 143.2
_cell_measurement_theta_max 27.5
_cell_measurement_theta_min 3.6
_cell_volume 2793.6(8)
_computing_cell_refinement CRYSTALCLEAR
_computing_data_collection CRYSTALCLEAR
_computing_data_reduction 'teXsan Ver. 1.11'
_computing_publication_material 'teXsan Ver. 1.11'
_computing_structure_refinement 'teXsan Ver. 1.10'
_computing_structure_solution SHELXS97
_diffrn_detector_area_resol_mean 28.57
_diffrn_measured_fraction_theta_full 0.9941
_diffrn_measured_fraction_theta_max 0.9941
_diffrn_measurement_device_type 'Rigaku/MSC Mercury CCD'
_diffrn_measurement_method \w
_diffrn_radiation_type 'Mo K\a'
_diffrn_radiation_wavelength 0.7107
_diffrn_reflns_av_R_equivalents 0.024
_diffrn_reflns_limit_h_max 23
_diffrn_reflns_limit_h_min -23
_diffrn_reflns_limit_k_max 15
_diffrn_reflns_limit_k_min -12
_diffrn_reflns_limit_l_max 12
_diffrn_reflns_limit_l_min -17
_diffrn_reflns_number 11300
_diffrn_reflns_theta_full 27.48
_diffrn_reflns_theta_max 27.48
_exptl_absorpt_coefficient_mu 1.060
_exptl_absorpt_correction_T_max 0.899
_exptl_absorpt_correction_T_min 0.800
_exptl_absorpt_correction_type multi-scan
_exptl_absorpt_process_details '(Jacobson, 1998)'
_exptl_crystal_colour brown
_exptl_crystal_density_diffrn 1.342
_exptl_crystal_density_method 'not measured'
_exptl_crystal_description block
_exptl_crystal_size_max 0.100
_exptl_crystal_size_mid 0.100
_exptl_crystal_size_min 0.100
_refine_diff_density_max 0.42
_refine_diff_density_min -0.26
_refine_ls_extinction_method none
_refine_ls_goodness_of_fit_ref 1.306
_refine_ls_hydrogen_treatment noref
_refine_ls_number_parameters 163
_refine_ls_number_reflns 3151
_refine_ls_R_factor_gt 0.0252
_refine_ls_shift/su_max 0.0008
_refine_ls_structure_factor_coef F
_refine_ls_weighting_details 'w = 1/[\s^2^(Fo) + 0.00022|Fo|^2^]'
_refine_ls_weighting_scheme calc
_refine_ls_wR_factor_ref 0.0361
_reflns_number_gt 2719
_reflns_number_total 3184
_reflns_threshold_expression F^2^>2.0\s(F^2^)
_cod_data_source_file om0602963si20060404_084627.cif
_cod_data_source_block '[CpFeNPh]2'
_cod_original_cell_volume 2793.6(7)
_cod_original_formula_sum 'C32 H40 Fe2 N2 '
_cod_database_code 4075458

loop_
_symmetry_equiv_pos_as_xyz
x,y,z
-x,y,1/2-z
-x,-y,-z
x,-y,1/2+z
1/2+x,1/2+y,z
1/2-x,1/2+y,1/2-z
1/2-x,1/2-y,-z
1/2+x,1/2-y,1/2+z

loop_
_atom_site_label
_atom_site_type_symbol
_atom_site_fract_x
_atom_site_fract_y
_atom_site_fract_z
_atom_site_U_iso_or_equiv
_atom_site_adp_type
_atom_site_occupancy
_atom_site_calc_flag
Fe(1) Fe 0.315663(9) 0.27577(1) 0.01995(1) 0.01380(5) Uani 1.00 d
N(1) N 0.26379(6) 0.14428(9) 0.03405(9) 0.0209(3) Uani 1.00 d
C(1) C 0.27977(7) 0.0367(1) 0.0763(1) 0.0208(3) Uani 1.00 d
C(2) C 0.30047(8) -0.0554(1) 0.0177(1) 0.0256(3) Uani 1.00 d
C(3) C 0.31778(8) -0.1615(1) 0.0608(1) 0.0304(4) Uani 1.00 d
C(4) C 0.31486(8) -0.1770(1) 0.1617(1) 0.0318(4) Uani 1.00 d
C(5) C 0.29423(8) -0.0864(1) 0.2209(1) 0.0293(4) Uani 1.00 d
C(6) C 0.27662(7) 0.0198(1) 0.1783(1) 0.0241(3) Uani 1.00 d
C(7) C 0.42854(7) 0.21726(10) 0.07085(9) 0.0166(3) Uani 1.00 d
C(8) C 0.40460(6) 0.3008(1) 0.14120(9) 0.0160(3) Uani 1.00 d
C(9) C 0.39366(7) 0.4043(1) 0.08930(9) 0.0170(3) Uani 1.00 d
C(10) C 0.41125(7) 0.3860(1) -0.01209(9) 0.0193(3) Uani 1.00 d
C(11) C 0.43434(7) 0.2711(1) -0.02248(9) 0.0195(3) Uani 1.00 d
C(12) C 0.45461(7) 0.0975(1) 0.0965(1) 0.0237(3) Uani 1.00 d
C(13) C 0.39512(7) 0.2798(1) 0.24905(9) 0.0207(3) Uani 1.00 d
C(14) C 0.37182(7) 0.5180(1) 0.1307(1) 0.0235(3) Uani 1.00 d
C(15) C 0.41165(8) 0.4787(1) -0.0887(1) 0.0292(4) Uani 1.00 d
C(16) C 0.46226(8) 0.2156(1) -0.1134(1) 0.0310(4) Uani 1.00 d
H(1) H 0.3028 -0.0454 -0.0532 0.0307 Uiso 1.00 calc
H(2) H 0.3320 -0.2252 0.0196 0.0365 Uiso 1.00 calc
H(3) H 0.3272 -0.2511 0.1912 0.0382 Uiso 1.00 calc
H(4) H 0.2921 -0.0972 0.2918 0.0352 Uiso 1.00 calc
H(5) H 0.2620 0.0828 0.2199 0.0290 Uiso 1.00 calc
H(6) H 0.5087 0.0976 0.1107 0.0285 Uiso 1.00 calc
H(7) H 0.4419 0.0468 0.0410 0.0285 Uiso 1.00 calc
H(8) H 0.4300 0.0709 0.1542 0.0285 Uiso 1.00 calc
H(9) H 0.4412 0.3004 0.2873 0.0248 Uiso 1.00 calc
H(10) H 0.3842 0.1992 0.2593 0.0248 Uiso 1.00 calc
H(11) H 0.3539 0.3262 0.2704 0.0248 Uiso 1.00 calc
H(12) H 0.3396 0.5587 0.0818 0.0282 Uiso 1.00 calc
H(13) H 0.4168 0.5631 0.1471 0.0282 Uiso 1.00 calc
H(14) H 0.3449 0.5058 0.1899 0.0282 Uiso 1.00 calc
H(15) H 0.4555 0.5272 -0.0757 0.0351 Uiso 1.00 calc
H(16) H 0.3664 0.5248 -0.0862 0.0351 Uiso 1.00 calc
H(17) H 0.4133 0.4444 -0.1539 0.0351 Uiso 1.00 calc
H(18) H 0.4479 0.2621 -0.1711 0.0371 Uiso 1.00 calc
H(19) H 0.4402 0.1397 -0.1216 0.0371 Uiso 1.00 calc
H(20) H 0.5167 0.2090 -0.1062 0.0371 Uiso 1.00 calc

loop_
_atom_site_aniso_label
_atom_site_aniso_U_11
_atom_site_aniso_U_22
_atom_site_aniso_U_33
_atom_site_aniso_U_12
_atom_site_aniso_U_13
_atom_site_aniso_U_23
Fe(1) 0.01040(10) 0.0127(1) 0.0181(1) -0.00007(6) -0.00102(6) 0.00085(6)
N(1) 0.0124(5) 0.0164(5) 0.0332(6) -0.0006(4) -0.0037(4) 0.0046(4)
C(1) 0.0113(5) 0.0151(6) 0.0354(7) -0.0016(4) -0.0037(5) 0.0056(5)
C(2) 0.0220(6) 0.0210(7) 0.0328(7) -0.0008(5) -0.0049(5) 0.0022(5)
C(3) 0.0257(7) 0.0169(6) 0.0475(8) 0.0026(5) -0.0070(6) -0.0032(6)
C(4) 0.0251(7) 0.0186(6) 0.0505(8) 0.0009(5) -0.0074(6) 0.0111(6)
C(5) 0.0227(7) 0.0293(7) 0.0353(8) -0.0014(5) -0.0034(6) 0.0126(6)
C(6) 0.0175(6) 0.0204(6) 0.0346(7) -0.0001(5) 0.0020(5) 0.0023(5)
C(7) 0.0115(5) 0.0174(6) 0.0202(6) 0.0013(4) -0.0040(4) -0.0032(4)
C(8) 0.0116(5) 0.0170(6) 0.0190(6) 0.0005(4) -0.0025(4) -0.0015(4)
C(9) 0.0119(5) 0.0172(6) 0.0214(6) -0.0020(4) -0.0030(4) -0.0007(4)
C(10) 0.0125(5) 0.0236(6) 0.0214(6) -0.0052(4) -0.0024(4) 0.0032(5)
C(11) 0.0107(5) 0.0266(6) 0.0211(6) -0.0022(5) 0.0015(4) -0.0037(5)
C(12) 0.0152(6) 0.0201(6) 0.0354(7) 0.0037(5) -0.0029(5) -0.0043(5)
C(13) 0.0201(6) 0.0229(6) 0.0188(6) 0.0024(5) -0.0013(5) 0.0002(5)
C(14) 0.0232(7) 0.0163(6) 0.0302(7) 0.0009(5) -0.0038(5) -0.0021(5)
C(15) 0.0210(7) 0.0378(8) 0.0283(7) -0.0095(6) -0.0021(5) 0.0132(6)
C(16) 0.0203(7) 0.0477(9) 0.0253(7) 0.0014(6) 0.0055(5) -0.0098(6)

loop_
_atom_type_symbol
_atom_type_description
_atom_type_scat_dispersion_real
_atom_type_scat_dispersion_imag
_atom_type_scat_source
Fe Fe 0.346 0.844
;International Tables for Crystallography
(1992, Vol. C, Tables 4.2.6.8 and 6.1.1.1)
;
C C 0.003 0.002
;International Tables for Crystallography
(1992, Vol. C, Tables 4.2.6.8 and 6.1.1.1)
;
H H 0.000 0.000
;International Tables for Crystallography
(1992, Vol. C, Table 6.1.1.2)
;
N N 0.006 0.003
;International Tables for Crystallography
(1992, Vol. C, Tables 4.2.6.8 and 6.1.1.1)
;

loop_
_geom_angle_atom_site_label_1
_geom_angle_atom_site_label_2
_geom_angle_atom_site_label_3
_geom_angle
_geom_angle_site_symmetry_1
_geom_angle_site_symmetry_3
_geom_angle_publ_flag
Fe(1) Fe(1) N(1) 47.56(4) 7_555 . yes
Fe(1) Fe(1) N(1) 47.45(4) 7_555 7_555 yes
Fe(1) Fe(1) C(7) 147.08(4) 7_555 . yes
Fe(1) Fe(1) C(8) 145.25(4) 7_555 . yes
Fe(1) Fe(1) C(9) 145.84(4) 7_555 . yes
Fe(1) Fe(1) C(10) 147.50(4) 7_555 . yes
Fe(1) Fe(1) C(11) 148.10(4) 7_555 . yes
N(1) Fe(1) N(1) 95.01(5) . 7_555 yes
N(1) Fe(1) C(7) 99.68(5) . . yes
N(1) Fe(1) C(8) 112.22(5) . . yes
N(1) Fe(1) C(9) 147.35(6) . . yes
N(1) Fe(1) C(10) 157.63(5) . . yes
N(1) Fe(1) C(11) 120.50(5) . . yes
N(1) Fe(1) C(7) 164.86(5) 7_555 . yes
N(1) Fe(1) C(8) 137.02(5) 7_555 . yes
N(1) Fe(1) C(9) 106.05(5) 7_555 . yes
N(1) Fe(1) C(10) 102.43(5) 7_555 . yes
N(1) Fe(1) C(11) 129.75(6) 7_555 . yes
C(7) Fe(1) C(8) 38.19(5) . . yes
C(7) Fe(1) C(9) 62.53(5) . . yes
C(7) Fe(1) C(10) 62.42(5) . . yes
C(7) Fe(1) C(11) 37.49(5) . . yes
C(8) Fe(1) C(9) 36.88(5) . . yes
C(8) Fe(1) C(10) 62.95(5) . . yes
C(8) Fe(1) C(11) 63.31(5) . . yes
C(9) Fe(1) C(10) 38.21(5) . . yes
C(9) Fe(1) C(11) 62.92(5) . . yes
C(10) Fe(1) C(11) 37.15(5) . . yes
Fe(1) N(1) Fe(1) 84.99(5) . 7_555 yes
Fe(1) N(1) C(1) 135.34(10) . . yes
Fe(1) N(1) C(1) 139.43(10) 7_555 . yes
N(1) C(1) C(2) 120.7(1) . . yes
N(1) C(1) C(6) 120.6(1) . . yes
C(2) C(1) C(6) 118.7(1) . . yes
C(1) C(2) C(3) 120.2(1) . . yes
C(2) C(3) C(4) 120.5(1) . . yes
C(3) C(4) C(5) 120.0(1) . . yes
C(4) C(5) C(6) 119.9(2) . . yes
C(1) C(6) C(5) 120.7(1) . . yes
Fe(1) C(7) C(8) 72.16(7) . . yes
Fe(1) C(7) C(11) 72.60(8) . . yes
Fe(1) C(7) C(12) 128.64(10) . . yes
C(8) C(7) C(11) 109.2(1) . . yes
C(8) C(7) C(12) 125.0(1) . . yes
C(11) C(7) C(12) 125.2(1) . . yes
Fe(1) C(8) C(7) 69.65(8) . . yes
Fe(1) C(8) C(9) 71.00(8) . . yes
Fe(1) C(8) C(13) 125.20(9) . . yes
C(7) C(8) C(9) 106.7(1) . . yes
C(7) C(8) C(13) 126.0(1) . . yes
C(9) C(8) C(13) 127.3(1) . . yes
Fe(1) C(9) C(8) 72.13(8) . . yes
Fe(1) C(9) C(10) 70.43(7) . . yes
Fe(1) C(9) C(14) 125.87(10) . . yes
C(8) C(9) C(10) 108.5(1) . . yes
C(8) C(9) C(14) 127.1(1) . . yes
C(10) C(9) C(14) 124.3(1) . . yes
Fe(1) C(10) C(9) 71.36(8) . . yes
Fe(1) C(10) C(11) 72.53(8) . . yes
Fe(1) C(10) C(15) 126.62(10) . . yes
C(9) C(10) C(11) 108.6(1) . . yes
C(9) C(10) C(15) 124.2(1) . . yes
C(11) C(10) C(15) 127.0(1) . . yes
Fe(1) C(11) C(7) 69.91(8) . . yes
Fe(1) C(11) C(10) 70.32(8) . . yes
Fe(1) C(11) C(16) 126.3(1) . . yes
C(7) C(11) C(10) 107.0(1) . . yes
C(7) C(11) C(16) 125.8(1) . . yes
C(10) C(11) C(16) 127.2(1) . . yes

loop_
_geom_bond_atom_site_label_1
_geom_bond_atom_site_label_2
_geom_bond_distance
_geom_bond_site_symmetry_2
_geom_bond_publ_flag
Fe(1) Fe(1) 2.4389(5) 7_555 yes
Fe(1) N(1) 1.804(1) . yes
Fe(1) N(1) 1.807(1) 7_555 yes
Fe(1) C(7) 2.189(1) . yes
Fe(1) C(8) 2.223(1) . yes
Fe(1) C(9) 2.208(1) . yes
Fe(1) C(10) 2.196(1) . yes
Fe(1) C(11) 2.224(1) . yes
N(1) C(1) 1.398(2) . yes
C(1) C(2) 1.396(2) . yes
C(1) C(6) 1.398(2) . yes
C(2) C(3) 1.392(2) . yes
C(3) C(4) 1.379(3) . yes
C(4) C(5) 1.387(3) . yes
C(5) C(6) 1.391(2) . yes
C(7) C(8) 1.444(2) . yes
C(7) C(11) 1.419(2) . yes
C(7) C(12) 1.502(2) . yes
C(8) C(9) 1.401(2) . yes
C(8) C(13) 1.498(2) . yes
C(9) C(10) 1.441(2) . yes
C(9) C(14) 1.497(2) . yes
C(10) C(11) 1.408(2) . yes
C(10) C(15) 1.496(2) . yes
C(11) C(16) 1.501(2) . yes

loop_
_geom_contact_atom_site_label_1
_geom_contact_atom_site_label_2
_geom_contact_distance
_geom_contact_site_symmetry_2
C(3) C(3) 3.500(3) 7_545
C(13) C(15) 3.565(2) 4_565

loop_
_geom_torsion_atom_site_label_1
_geom_torsion_atom_site_label_2
_geom_torsion_atom_site_label_3
_geom_torsion_atom_site_label_4
_geom_torsion
_geom_torsion_site_symmetry_2
_geom_torsion_site_symmetry_3
_geom_torsion_site_symmetry_4
_geom_torsion_publ_flag
Fe(1) Fe(1) N(1) C(1) 174.6(2) 7_555 . . yes
Fe(1) Fe(1) N(1) C(1) 175.0(2) 7_555 7_555 7_555 yes
Fe(1) Fe(1) C(9) C(8) -118.29(8) 7_555 7_555 7_555 yes
Fe(1) Fe(1) C(9) C(10) 123.80(8) 7_555 7_555 7_555 yes
Fe(1) Fe(1) C(9) C(14) 5.0(2) 7_555 7_555 7_555 yes
Fe(1) N(1) Fe(1) N(1) 0.0 . 7_555 7_555 yes
Fe(1) N(1) Fe(1) C(7) -166.0(2) . 7_555 7_555 yes
Fe(1) N(1) Fe(1) C(8) 130.61(6) . 7_555 7_555 yes
Fe(1) N(1) Fe(1) C(9) 154.79(5) . 7_555 7_555 yes
Fe(1) N(1) Fe(1) C(10) -165.91(5) . 7_555 7_555 yes
Fe(1) N(1) Fe(1) C(11) -137.35(6) . 7_555 7_555 yes
Fe(1) N(1) C(1) C(2) -96.9(2) . . . yes
Fe(1) N(1) C(1) C(6) 81.9(2) . . . yes
Fe(1) N(1) Fe(1) N(1) 0.0 7_555 7_555 . yes
Fe(1) N(1) Fe(1) C(7) 176.32(5) 7_555 7_555 7_555 yes
Fe(1) N(1) Fe(1) C(8) -146.01(5) 7_555 7_555 7_555 yes
Fe(1) N(1) Fe(1) C(9) -130.64(8) 7_555 7_555 7_555 yes
Fe(1) N(1) Fe(1) C(10) 141.3(1) 7_555 7_555 7_555 yes
Fe(1) N(1) Fe(1) C(11) 142.80(5) 7_555 7_555 7_555 yes
Fe(1) N(1) C(1) C(2) -90.7(2) 7_555 7_555 7_555 yes
Fe(1) N(1) C(1) C(6) 90.4(2) 7_555 7_555 7_555 yes
Fe(1) C(7) C(8) C(9) -61.74(9) . . . yes
Fe(1) C(7) C(8) C(13) 119.4(1) . . . yes
Fe(1) C(7) C(11) C(10) 60.87(10) . . . yes
Fe(1) C(7) C(11) C(16) -120.8(1) . . . yes
Fe(1) C(8) C(7) C(11) 63.57(10) . . . yes
Fe(1) C(8) C(7) C(12) -125.1(1) . . . yes
Fe(1) C(8) C(9) C(10) -61.39(9) . . . yes
Fe(1) C(8) C(9) C(14) 121.9(1) . . . yes
Fe(1) C(9) C(8) C(7) 60.86(9) . . . yes
Fe(1) C(9) C(8) C(13) -120.3(1) . . . yes
Fe(1) C(9) C(10) C(11) -63.42(10) . . . yes
Fe(1) C(9) C(10) C(15) 122.1(1) . . . yes
Fe(1) C(10) C(9) C(8) 62.47(9) . . . yes
Fe(1) C(10) C(9) C(14) -120.7(1) . . . yes
Fe(1) C(10) C(11) C(7) -60.61(9) . . . yes
Fe(1) C(10) C(11) C(16) 121.1(1) . . . yes
Fe(1) C(11) C(7) C(8) -63.29(9) . . . yes
Fe(1) C(11) C(7) C(12) 125.4(1) . . . yes
Fe(1) C(11) C(10) C(9) 62.67(9) . . . yes
Fe(1) C(11) C(10) C(15) -123.1(1) . . . yes
N(1) Fe(1) Fe(1) N(1) 180.0 . 7_555 7_555 yes
N(1) Fe(1) Fe(1) C(7) 173.32(9) . 7_555 7_555 yes
N(1) Fe(1) Fe(1) C(8) -114.78(8) . 7_555 7_555 yes
N(1) Fe(1) Fe(1) C(9) -46.81(9) . 7_555 7_555 yes
N(1) Fe(1) Fe(1) C(10) 26.26(9) . 7_555 7_555 yes
N(1) Fe(1) Fe(1) C(11) 99.67(10) . 7_555 7_555 yes
N(1) Fe(1) N(1) Fe(1) 0.0 . 7_555 7_555 yes
N(1) Fe(1) N(1) C(1) -174.6(2) . 7_555 7_555 yes
N(1) Fe(1) C(7) C(8) -113.80(8) . . . yes
N(1) Fe(1) C(7) C(11) 128.57(9) . . . yes
N(1) Fe(1) C(7) C(12) 7.1(1) . . . yes
N(1) Fe(1) C(8) C(7) 76.97(9) . . . yes
N(1) Fe(1) C(8) C(9) -166.21(8) . . . yes
N(1) Fe(1) C(8) C(13) -43.4(1) . . . yes
N(1) Fe(1) C(9) C(8) 24.1(1) . . . yes
N(1) Fe(1) C(9) C(10) 142.1(1) . . . yes
N(1) Fe(1) C(9) C(14) -99.2(1) . . . yes
N(1) Fe(1) C(10) C(9) -119.4(1) . . . yes
N(1) Fe(1) C(10) C(11) -2.1(2) . . . yes
N(1) Fe(1) C(10) C(15) 121.4(2) . . . yes
N(1) Fe(1) C(11) C(7) -63.44(10) . . . yes
N(1) Fe(1) C(11) C(10) 179.08(8) . . . yes
N(1) Fe(1) C(11) C(16) 56.8(2) . . . yes
N(1) Fe(1) Fe(1) N(1) 180.0 7_555 . 7_555 yes
N(1) Fe(1) Fe(1) C(7) 6.68(9) 7_555 . . yes
N(1) Fe(1) Fe(1) C(8) -65.22(8) 7_555 . . yes
N(1) Fe(1) Fe(1) C(9) -133.19(9) 7_555 . . yes
N(1) Fe(1) Fe(1) C(10) 153.74(9) 7_555 . . yes
N(1) Fe(1) Fe(1) C(11) 80.33(10) 7_555 . . yes
N(1) Fe(1) N(1) Fe(1) 0.0 7_555 7_555 . yes
N(1) Fe(1) N(1) C(1) 175.0(2) 7_555 7_555 7_555 yes
N(1) Fe(1) C(9) C(8) -152.27(8) 7_555 7_555 7_555 yes
N(1) Fe(1) C(9) C(10) 89.82(9) 7_555 7_555 7_555 yes
N(1) Fe(1) C(9) C(14) -28.9(1) 7_555 7_555 7_555 yes
N(1) C(1) C(2) C(3) 178.7(1) . . . yes
N(1) C(1) C(6) C(5) -178.5(1) . . . yes
C(1) N(1) Fe(1) C(7) 8.7(2) . . . yes
C(1) N(1) Fe(1) C(8) -29.0(2) . . . yes
C(1) N(1) Fe(1) C(9) -44.4(2) . . . yes
C(1) N(1) Fe(1) C(10) 43.7(2) . . . yes
C(1) N(1) Fe(1) C(11) 42.2(2) . . . yes
C(1) N(1) Fe(1) C(7) 8.6(3) . 7_555 7_555 yes
C(1) N(1) Fe(1) C(8) -54.8(2) . 7_555 7_555 yes
C(1) N(1) Fe(1) C(9) -30.6(2) . 7_555 7_555 yes
C(1) N(1) Fe(1) C(10) 8.7(2) . 7_555 7_555 yes
C(1) N(1) Fe(1) C(11) 37.2(2) . 7_555 7_555 yes
C(1) C(2) C(3) C(4) -0.1(2) . . . yes
C(1) C(6) C(5) C(4) -0.3(2) . . . yes
C(2) C(1) C(6) C(5) 0.4(2) . . . yes
C(2) C(3) C(4) C(5) 0.3(2) . . . yes
C(3) C(2) C(1) C(6) -0.2(2) . . . yes
C(3) C(4) C(5) C(6) -0.1(2) . . . yes
C(7) Fe(1) Fe(1) C(7) 180.0 . 7_555 7_555 yes
C(7) Fe(1) Fe(1) C(8) -108.10(9) . 7_555 7_555 yes
C(7) Fe(1) Fe(1) C(9) -40.13(10) . 7_555 7_555 yes
C(7) Fe(1) Fe(1) C(10) 32.9(1) . 7_555 7_555 yes
C(7) Fe(1) Fe(1) C(11) 106.3(1) . 7_555 7_555 yes
C(7) Fe(1) C(8) C(9) 116.8(1) . . . yes
C(7) Fe(1) C(8) C(13) -120.3(1) . . . yes
C(7) Fe(1) C(9) C(8) -38.46(8) . . . yes
C(7) Fe(1) C(9) C(10) 79.46(9) . . . yes
C(7) Fe(1) C(9) C(14) -161.8(1) . . . yes
C(7) Fe(1) C(10) C(9) -79.75(8) . . . yes
C(7) Fe(1) C(10) C(11) 37.53(8) . . . yes
C(7) Fe(1) C(10) C(15) 161.0(2) . . . yes
C(7) Fe(1) C(11) C(10) -117.5(1) . . . yes
C(7) Fe(1) C(11) C(16) 120.2(2) . . . yes
C(7) C(8) Fe(1) C(9) -116.8(1) . . . yes
C(7) C(8) Fe(1) C(10) -78.96(9) . . . yes
C(7) C(8) Fe(1) C(11) -37.12(8) . . . yes
C(7) C(8) C(9) C(10) -0.5(1) . . . yes
C(7) C(8) C(9) C(14) -177.3(1) . . . yes
C(7) C(11) Fe(1) C(8) 37.81(8) . . . yes
C(7) C(11) Fe(1) C(9) 79.35(8) . . . yes
C(7) C(11) Fe(1) C(10) 117.5(1) . . . yes
C(7) C(11) C(10) C(9) 2.1(2) . . . yes
C(7) C(11) C(10) C(15) 176.3(1) . . . yes
C(8) Fe(1) Fe(1) C(8) 180.0 . 7_555 7_555 yes
C(8) Fe(1) Fe(1) C(9) -112.02(9) . 7_555 7_555 yes
C(8) Fe(1) Fe(1) C(10) -39.0(1) . 7_555 7_555 yes
C(8) Fe(1) Fe(1) C(11) 34.5(1) . 7_555 7_555 yes
C(8) Fe(1) C(7) C(11) -117.6(1) . . . yes
C(8) Fe(1) C(7) C(12) 120.9(2) . . . yes
C(8) Fe(1) C(9) C(10) 117.9(1) . . . yes
C(8) Fe(1) C(9) C(14) -123.3(2) . . . yes
C(8) Fe(1) C(10) C(9) -36.54(8) . . . yes
C(8) Fe(1) C(10) C(11) 80.73(9) . . . yes
C(8) Fe(1) C(10) C(15) -155.8(1) . . . yes
C(8) Fe(1) C(11) C(10) -79.67(9) . . . yes
C(8) Fe(1) C(11) C(16) 158.0(2) . . . yes
C(8) C(7) Fe(1) C(9) 37.13(8) . . . yes
C(8) C(7) Fe(1) C(10) 80.45(8) . . . yes
C(8) C(7) Fe(1) C(11) 117.6(1) . . . yes
C(8) C(7) C(11) C(10) -2.4(2) . . . yes
C(8) C(7) C(11) C(16) 175.9(1) . . . yes
C(8) C(9) Fe(1) C(10) -117.9(1) . . . yes
C(8) C(9) Fe(1) C(11) -80.84(9) . . . yes
C(8) C(9) C(10) C(11) -1.0(2) . . . yes
C(8) C(9) C(10) C(15) -175.4(1) . . . yes
C(9) Fe(1) Fe(1) C(9) 180.0 . 7_555 7_555 yes
C(9) Fe(1) Fe(1) C(10) -106.93(10) . 7_555 7_555 yes
C(9) Fe(1) Fe(1) C(11) -33.5(1) . 7_555 7_555 yes
C(9) Fe(1) C(7) C(11) -80.50(9) . . . yes
C(9) Fe(1) C(7) C(12) 158.0(1) . . . yes
C(9) Fe(1) C(8) C(13) 122.8(1) . . . yes
C(9) Fe(1) C(10) C(11) 117.3(1) . . . yes
C(9) Fe(1) C(10) C(15) -119.2(2) . . . yes
C(9) Fe(1) C(11) C(10) -38.13(8) . . . yes
C(9) Fe(1) C(11) C(16) -160.4(2) . . . yes
C(9) C(8) Fe(1) C(10) 37.86(8) . . . yes
C(9) C(8) Fe(1) C(11) 79.70(9) . . . yes
C(9) C(8) C(7) C(11) 1.8(2) . . . yes
C(9) C(8) C(7) C(12) 173.1(1) . . . yes
C(9) C(10) Fe(1) C(11) -117.3(1) . . . yes
C(9) C(10) C(11) C(16) -176.2(1) . . . yes
C(10) Fe(1) Fe(1) C(10) 180.0 . 7_555 7_555 yes
C(10) Fe(1) Fe(1) C(11) -106.6(1) . 7_555 7_555 yes
C(10) Fe(1) C(7) C(11) -37.18(8) . . . yes
C(10) Fe(1) C(7) C(12) -158.7(1) . . . yes
C(10) Fe(1) C(8) C(13) 160.7(1) . . . yes
C(10) Fe(1) C(9) C(14) 118.8(2) . . . yes
C(10) Fe(1) C(11) C(16) -122.3(2) . . . yes
C(10) C(9) Fe(1) C(11) 37.07(8) . . . yes
C(10) C(9) C(8) C(13) 178.3(1) . . . yes
C(10) C(11) C(7) C(12) -173.7(1) . . . yes
C(11) Fe(1) Fe(1) C(11) 180.0 . 7_555 7_555 yes
C(11) Fe(1) C(7) C(12) -121.5(2) . . . yes
C(11) Fe(1) C(8) C(13) -157.5(1) . . . yes
C(11) Fe(1) C(9) C(14) 155.8(1) . . . yes
C(11) Fe(1) C(10) C(15) 123.5(2) . . . yes
C(11) C(7) C(8) C(13) -177.1(1) . . . yes
C(11) C(10) C(9) C(14) 175.9(1) . . . yes
C(12) C(7) C(8) C(13) -5.8(2) . . . yes
C(12) C(7) C(11) C(16) 4.6(2) . . . yes
C(13) C(8) C(9) C(14) 1.6(2) . . . yes
C(14) C(9) C(10) C(15) 1.4(2) . . . yes
C(15) C(10) C(11) C(16) -1.9(2) . . . yes
C(15) C(10) C(11) C(16) -1.9(2) . . . yes
